data_4506765
loop_
_publ_author_name
'Qin, Ling'
'Hu, Jinsong'
'Zhang, Mingdao'
'Li, Yizhi'
'Zheng, Hegen'

_publ_section_title
;
 Construction of Metal--Organic Frameworks Based on Two Neutral
 Tetradentate Ligands
;
_journal_issue 10
_journal_name_full 'Crystal Growth &amp; Design'
_journal_page_first 4911
_journal_paper_doi 10.1021/cg300803n
_journal_volume 12
_journal_year 2012
_chemical_formula_moiety 'C40 H48 Co2 N8 O14'
_chemical_formula_sum 'C40 H48 Co2 N8 O14'
_chemical_formula_weight 982.72
_chemical_name_systematic
; 
 ? 
;
_space_group_IT_number 13
_symmetry_cell_setting monoclinic
_symmetry_space_group_name_Hall '-P 2yc'
_symmetry_space_group_name_H-M 'P 1 2/c 1'
_atom_sites_solution_hydrogens geom
_atom_sites_solution_primary direct
_atom_sites_solution_secondary difmap
_audit_creation_method SHELXL-97
_cell_angle_alpha 90.00
_cell_angle_beta 110.773(7)
_cell_angle_gamma 90.00
_cell_formula_units_Z 2
_cell_length_a 9.2407(14)
_cell_length_b 15.876(2)
_cell_length_c 15.9418(18)
_cell_measurement_reflns_used 2821
_cell_measurement_temperature 293(2)
_cell_measurement_theta_max 26.578
_cell_measurement_theta_min 2.356
_cell_volume 2186.7(5)
_computing_structure_refinement 'SHELXL-97 (Sheldrick, 1997)'
_computing_structure_solution 'SHELXS-97 (Sheldrick, 1990)'
_diffrn_ambient_temperature 293(2)
_diffrn_measured_fraction_theta_full 0.999
_diffrn_measured_fraction_theta_max 0.999
_diffrn_radiation_monochromator graphite
_diffrn_radiation_source 'fine-focus sealed tube'
_diffrn_radiation_type MoK\a
_diffrn_radiation_wavelength 0.71073
_diffrn_reflns_av_R_equivalents 0.0406
_diffrn_reflns_av_sigmaI/netI 0.0505
_diffrn_reflns_limit_h_max 10
_diffrn_reflns_limit_h_min -10
_diffrn_reflns_limit_k_max 18
_diffrn_reflns_limit_k_min -18
_diffrn_reflns_limit_l_max 18
_diffrn_reflns_limit_l_min -11
_diffrn_reflns_number 10707
_diffrn_reflns_theta_full 25.00
_diffrn_reflns_theta_max 25.00
_diffrn_reflns_theta_min 1.87
_exptl_absorpt_coefficient_mu 0.834
_exptl_absorpt_correction_T_max 0.832
_exptl_absorpt_correction_T_min 0.792
_exptl_absorpt_correction_type multi-scan
_exptl_crystal_colour purple
_exptl_crystal_density_diffrn 1.493
_exptl_crystal_density_method 'not measured'
_exptl_crystal_description block
_exptl_crystal_F_000 1020
_exptl_crystal_size_max 0.28
_exptl_crystal_size_mid 0.26
_exptl_crystal_size_min 0.22
_refine_diff_density_max 0.679
_refine_diff_density_min -0.838
_refine_diff_density_rms 0.091
_refine_ls_extinction_method none
_refine_ls_goodness_of_fit_ref 1.031
_refine_ls_hydrogen_treatment constr
_refine_ls_matrix_type full
_refine_ls_number_parameters 306
_refine_ls_number_reflns 3845
_refine_ls_number_restraints 11
_refine_ls_restrained_S_all 1.530
_refine_ls_R_factor_all 0.0755
_refine_ls_R_factor_gt 0.0593
_refine_ls_shift/su_max 0.005
_refine_ls_shift/su_mean 0.000
_refine_ls_structure_factor_coef Fsqd
_refine_ls_weighting_details 'calc w=1/[\s^2^(Fo^2^)+(0.1113P)^2^+0.0000P] where P=(Fo^2^+2Fc^2^)/3'
_refine_ls_weighting_scheme calc
_refine_ls_wR_factor_gt 0.1667
_refine_ls_wR_factor_ref 0.1759
_reflns_number_gt 2890
_reflns_number_total 3850
_reflns_threshold_expression >2sigma(I)
_cod_data_source_file cg300803n_si_002.cif
_cod_data_source_block 1
_cod_depositor_comments
;
The following automatic conversions were performed:

'_symmetry_cell_setting' value 'Monoclinic' changed to 'monoclinic'
according to /home/saulius/struct/CIF-dictionaries/cif_core.dic
dictionary named 'cif_core.dic' version 2.4.2 from 2011-04-26.

Automatic conversion script
Id: cif_fix_values 1891 2012-01-12 08:04:46Z andrius 

The following automatic conversions were performed:

'_refine_ls_hydrogen_treatment' value 'constra' was replaced with the
value 'constr' as specified in the replacement file
'src/cod-tools/trunk/data/replacement-values/replacement_values.lst'.

Automatic conversion script
Id: cif_fix_values 5376 2017-05-30 11:51:03Z andrius 
;
_cod_original_sg_symbol_H-M P2/c
_cod_database_code 4506765

loop_
_symmetry_equiv_pos_as_xyz
'x, y, z'
'-x, y, -z+1/2'
'-x, -y, -z'
'x, -y, z-1/2'

loop_
_atom_site_label
_atom_site_type_symbol
_atom_site_fract_x
_atom_site_fract_y
_atom_site_fract_z
_atom_site_U_iso_or_equiv
_atom_site_adp_type
_atom_site_occupancy
_atom_site_symmetry_multiplicity
_atom_site_calc_flag
_atom_site_refinement_flags
_atom_site_disorder_assembly
_atom_site_disorder_group
O7 O 0.4024(13) 0.9784(11) 0.6658(10) 0.294(9) Uani 1 1 d . . .
H7F H 0.3519 0.9327 0.6601 0.353 Uiso 1 1 d R . .
H7E H 0.3536 1.0179 0.6802 0.442 Uiso 1 1 d R . .
Co1 Co 0.0000 0.57187(6) 0.2500 0.0353(4) Uani 1 2 d S . .
Co2 Co 1.0000 0.01892(6) 0.7500 0.0374(4) Uani 1 2 d S . .
O1 O -0.1093(6) 0.9138(3) 0.6579(3) 0.0578(13) Uani 1 1 d . . .
O2 O 0.0995(6) 0.9746(3) 0.6582(3) 0.0590(13) Uani 1 1 d . . .
O3 O -0.0835(11) 0.5551(8) 0.4022(15) 0.081(5) Uani 0.72(3) 1 d P A 1
O4 O -0.028(2) 0.6594(6) 0.3301(6) 0.068(5) Uani 0.72(3) 1 d P A 1
O4' O 0.088(7) 0.6628(16) 0.361(3) 0.087(16) Uani 0.28(3) 1 d P A 2
O3' O -0.106(3) 0.590(2) 0.348(2) 0.058(10) Uani 0.28(3) 1 d P A 2
O5 O 0.5000 0.4380(3) 0.7500 0.0434(15) Uani 1 2 d S . .
N1 N 0.1704(6) 0.4907(3) 0.3211(3) 0.0412(13) Uani 1 1 d . A .
N2 N 0.3341(6) 0.4161(3) 0.4296(3) 0.0401(12) Uani 1 1 d . A .
N3 N 0.6657(6) 0.2016(3) 0.6149(3) 0.0431(13) Uani 1 1 d . A .
N4 N 0.8325(6) 0.0994(3) 0.6695(3) 0.0456(14) Uani 1 1 d . A .
C1 C -0.0011(9) 0.9185(4) 0.6289(5) 0.0506(17) Uani 1 1 d . . .
C2 C 0.0083(9) 0.8557(4) 0.5601(5) 0.059(2) Uani 1 1 d . . .
H2 H 0.0673 0.8818 0.5267 0.071 Uiso 1 1 calc R . .
C3 C 0.0902(11) 0.7778(5) 0.6019(6) 0.088(3) Uani 1 1 d . . .
H3A H 0.0369 0.7526 0.6382 0.106 Uiso 1 1 calc R . .
H3B H 0.1941 0.7922 0.6413 0.106 Uiso 1 1 calc R . .
C4 C 0.1001(11) 0.7131(5) 0.5327(6) 0.085(3) Uani 1 1 d . . .
H4A H 0.1666 0.7347 0.5023 0.102 Uiso 1 1 calc R . .
H4B H 0.1459 0.6614 0.5632 0.102 Uiso 1 1 calc R . .
C5 C -0.0577(9) 0.6942(5) 0.4644(5) 0.0578(19) Uani 1 1 d . A .
H5 H -0.1184 0.6667 0.4961 0.069 Uiso 1 1 calc R . .
C6 C -0.1399(11) 0.7733(5) 0.4240(5) 0.084(3) Uani 1 1 d . . .
H6A H -0.2437 0.7596 0.3840 0.101 Uiso 1 1 calc R . .
H6B H -0.0860 0.7997 0.3885 0.101 Uiso 1 1 calc R . .
C7 C -0.1498(10) 0.8358(6) 0.4946(5) 0.082(3) Uani 1 1 d . . .
H7A H -0.1992 0.8872 0.4654 0.098 Uiso 1 1 calc R . .
H7B H -0.2125 0.8120 0.5263 0.098 Uiso 1 1 calc R . .
C8 C -0.0488(12) 0.6339(6) 0.3928(7) 0.076(3) Uani 1 1 d . . .
C9 C 0.2292(7) 0.4776(4) 0.4078(4) 0.0420(15) Uani 1 1 d . . .
H9 H 0.2010 0.5078 0.4496 0.050 Uiso 1 1 calc R A .
C10 C 0.3439(10) 0.3923(5) 0.3508(5) 0.076(3) Uani 1 1 d . . .
H10 H 0.4110 0.3516 0.3438 0.091 Uiso 1 1 calc RD A .
C11 C 0.2439(10) 0.4356(5) 0.2847(5) 0.071(2) Uani 1 1 d . A .
H11 H 0.2269 0.4294 0.2239 0.085 Uiso 1 1 calc R . .
C12 C 0.4215(7) 0.3847(4) 0.5168(4) 0.0359(14) Uani 1 1 d . . .
C13 C 0.4193(7) 0.4266(4) 0.5923(4) 0.0366(14) Uani 1 1 d . A .
H13 H 0.3625 0.4759 0.5870 0.044 Uiso 1 1 calc R . .
C14 C 0.5029(7) 0.3938(4) 0.6761(4) 0.0371(14) Uani 1 1 d . . .
C15 C 0.5891(7) 0.3206(4) 0.6843(4) 0.0416(15) Uani 1 1 d . A .
H15 H 0.6467 0.2993 0.7406 0.050 Uiso 1 1 calc R . .
C16 C 0.5877(7) 0.2803(4) 0.6081(4) 0.0394(15) Uani 1 1 d . . .
C17 C 0.5044(7) 0.3117(4) 0.5233(4) 0.0397(14) Uani 1 1 d . A .
H17 H 0.5048 0.2839 0.4720 0.048 Uiso 1 1 calc R . .
C18 C 0.6200(9) 0.1353(4) 0.5569(5) 0.063(2) Uani 1 1 d . . .
H18 H 0.5340 0.1336 0.5042 0.076 Uiso 1 1 calc R A .
C19 C 0.7212(9) 0.0739(4) 0.5899(5) 0.064(2) Uani 1 1 d . A .
H19 H 0.7177 0.0214 0.5634 0.076 Uiso 1 1 calc R . .
C20 C 0.7939(7) 0.1763(4) 0.6813(4) 0.0429(15) Uani 1 1 d . . .
H20 H 0.8489 0.2096 0.7301 0.051 Uiso 1 1 calc R A .
O6 O 0.3811(8) 0.1634(5) 0.3455(4) 0.118(3) Uani 1 1 d . . .
H6D H 0.3888 0.1151 0.3698 0.177 Uiso 1 1 d RD . .
H6E H 0.2864 0.1742 0.3165 0.177 Uiso 1 1 d RD . .
O8 O 0.5000 0.7280(12) 0.7500 0.404 Uani 1 2 d SU . .
H8B H 0.5582 0.7540 0.7277 0.605 Uiso 0.50 1 d PR . .
H8C H 0.4722 0.7614 0.7831 0.605 Uiso 0.50 1 d PR . .

loop_
_atom_site_aniso_label
_atom_site_aniso_U_11
_atom_site_aniso_U_22
_atom_site_aniso_U_33
_atom_site_aniso_U_23
_atom_site_aniso_U_13
_atom_site_aniso_U_12
O7 0.124(10) 0.42(2) 0.36(2) -0.099(18) 0.110(12) -0.042(13)
Co1 0.0435(7) 0.0301(6) 0.0249(6) 0.000 0.0030(5) 0.000
Co2 0.0424(7) 0.0281(6) 0.0341(7) 0.000 0.0045(5) 0.000
O1 0.065(3) 0.052(3) 0.057(3) -0.015(2) 0.022(3) -0.001(2)
O2 0.064(3) 0.055(3) 0.056(3) -0.015(2) 0.019(3) -0.008(3)
O3 0.071(6) 0.063(7) 0.113(14) -0.027(7) 0.038(6) -0.003(5)
O4 0.086(11) 0.068(6) 0.044(5) -0.020(4) 0.014(5) 0.019(7)
O4' 0.11(4) 0.061(14) 0.13(3) -0.029(16) 0.10(3) -0.030(17)
O3' 0.054(12) 0.08(2) 0.043(16) -0.029(16) 0.019(11) -0.027(12)
O5 0.061(4) 0.039(3) 0.027(3) 0.000 0.012(3) 0.000
N1 0.047(3) 0.041(3) 0.028(3) 0.004(2) 0.003(2) 0.006(2)
N2 0.048(3) 0.042(3) 0.027(3) 0.003(2) 0.009(2) 0.008(2)
N3 0.048(3) 0.044(3) 0.030(3) 0.002(2) 0.004(2) 0.009(2)
N4 0.052(3) 0.037(3) 0.037(3) 0.001(2) 0.003(2) 0.007(2)
C1 0.054(5) 0.047(4) 0.046(4) -0.004(3) 0.012(4) 0.001(3)
C2 0.070(5) 0.053(4) 0.057(5) -0.019(4) 0.026(4) -0.007(4)
C3 0.092(7) 0.088(7) 0.053(5) -0.032(4) -0.015(5) 0.033(5)
C4 0.091(7) 0.079(6) 0.062(5) -0.029(4) 0.000(5) 0.031(5)
C5 0.075(5) 0.052(4) 0.048(4) -0.017(3) 0.023(4) -0.008(4)
C6 0.090(7) 0.094(7) 0.045(5) -0.025(4) -0.003(4) 0.032(5)
C7 0.091(6) 0.081(6) 0.052(5) -0.024(4) -0.001(4) 0.032(5)
C8 0.085(7) 0.071(6) 0.048(5) -0.021(5) -0.003(5) 0.028(5)
C9 0.047(4) 0.044(4) 0.028(3) -0.001(3) 0.006(3) 0.012(3)
C10 0.104(7) 0.084(6) 0.036(4) 0.010(4) 0.021(4) 0.054(5)
C11 0.102(7) 0.074(5) 0.031(4) 0.005(4) 0.016(4) 0.037(5)
C12 0.036(3) 0.038(3) 0.029(3) 0.006(3) 0.006(2) 0.001(3)
C13 0.043(4) 0.035(3) 0.029(3) 0.004(2) 0.009(3) 0.005(3)
C14 0.040(3) 0.038(3) 0.030(3) -0.002(3) 0.009(3) -0.005(3)
C15 0.043(4) 0.046(4) 0.028(3) 0.005(3) 0.003(3) 0.002(3)
C16 0.040(4) 0.040(3) 0.034(3) 0.004(3) 0.008(3) 0.009(3)
C17 0.041(4) 0.046(3) 0.028(3) 0.000(3) 0.007(3) 0.005(3)
C18 0.067(5) 0.054(4) 0.044(4) -0.011(3) -0.010(3) 0.014(4)
C19 0.074(5) 0.049(4) 0.046(4) -0.008(3) -0.006(4) 0.012(4)
C20 0.046(4) 0.045(4) 0.031(3) 0.003(3) 0.006(3) 0.004(3)
O6 0.108(6) 0.144(7) 0.079(5) -0.003(4) 0.004(4) -0.005(5)
O8 0.437 0.409 0.467 0.000 0.287 0.000

loop_
_atom_type_symbol
_atom_type_description
_atom_type_scat_dispersion_real
_atom_type_scat_dispersion_imag
_atom_type_scat_source
C C 0.0033 0.0016 'International Tables Vol C Tables 4.2.6.8 and 6.1.1.4'
H H 0.0000 0.0000 'International Tables Vol C Tables 4.2.6.8 and 6.1.1.4'
Co Co 0.3494 0.9721 'International Tables Vol C Tables 4.2.6.8 and 6.1.1.4'
N N 0.0061 0.0033 'International Tables Vol C Tables 4.2.6.8 and 6.1.1.4'
O O 0.0106 0.0060 'International Tables Vol C Tables 4.2.6.8 and 6.1.1.4'

loop_
_geom_angle_atom_site_label_1
_geom_angle_atom_site_label_2
_geom_angle_atom_site_label_3
_geom_angle
_geom_angle_site_symmetry_1
_geom_angle_site_symmetry_3
H7F O7 H7E 109.5 . .
O4 Co1 O4 89.9(8) . 2
O4 Co1 N1 123.8(6) . 2
O4 Co1 N1 109.8(3) 2 2
O4 Co1 N1 109.8(3) . .
O4 Co1 N1 123.8(6) 2 .
N1 Co1 N1 101.6(3) 2 .
O4 Co1 O3' 39.6(8) . .
O4 Co1 O3' 125.2(14) 2 .
N1 Co1 O3' 91.7(6) 2 .
N1 Co1 O3' 98.3(11) . .
O4 Co1 O3' 125.2(15) . 2
O4 Co1 O3' 39.6(8) 2 2
N1 Co1 O3' 98.3(11) 2 2
N1 Co1 O3' 91.7(6) . 2
O3' Co1 O3' 164(2) . 2
O4 Co1 O4' 27.2(9) . .
O4 Co1 O4' 87.8(8) 2 .
N1 Co1 O4' 148.6(9) 2 .
N1 Co1 O4' 88.6(15) . .
O3' Co1 O4' 57.2(8) . .
O3' Co1 O4' 111.2(14) 2 .
O4 Co1 O4' 87.8(8) . 2
O4 Co1 O4' 27.2(9) 2 2
N1 Co1 O4' 88.6(15) 2 2
N1 Co1 O4' 148.6(9) . 2
O3' Co1 O4' 111.2(14) . 2
O3' Co1 O4' 57.2(8) 2 2
O4' Co1 O4' 98(3) . 2
N4 Co2 N4 103.6(3) 2_756 .
N4 Co2 O2 102.9(2) 2_756 1_645
N4 Co2 O2 100.9(2) . 1_645
N4 Co2 O2 100.9(2) 2_756 2_646
N4 Co2 O2 102.9(2) . 2_646
O2 Co2 O2 141.0(3) 1_645 2_646
N4 Co2 O1 160.5(2) 2_756 1_645
N4 Co2 O1 89.37(19) . 1_645
O2 Co2 O1 59.80(19) 1_645 1_645
O2 Co2 O1 90.0(2) 2_646 1_645
N4 Co2 O1 89.37(19) 2_756 2_646
N4 Co2 O1 160.5(2) . 2_646
O2 Co2 O1 90.0(2) 1_645 2_646
O2 Co2 O1 59.80(19) 2_646 2_646
O1 Co2 O1 82.2(3) 1_645 2_646
N4 Co2 C1 132.2(2) 2_756 1_645
N4 Co2 C1 96.7(2) . 1_645
O2 Co2 C1 30.0(2) 1_645 1_645
O2 Co2 C1 116.1(2) 2_646 1_645
O1 Co2 C1 29.8(2) 1_645 1_645
O1 Co2 C1 84.7(2) 2_646 1_645
N4 Co2 C1 96.7(2) 2_756 2_646
N4 Co2 C1 132.2(2) . 2_646
O2 Co2 C1 116.1(2) 1_645 2_646
O2 Co2 C1 30.0(2) 2_646 2_646
O1 Co2 C1 84.7(2) 1_645 2_646
O1 Co2 C1 29.8(2) 2_646 2_646
C1 Co2 C1 100.7(3) 1_645 2_646
C1 O1 Co2 87.9(4) . 1_465
C1 O2 Co2 92.7(5) . 1_465
C8 O4 Co1 114.6(9) . .
C8 O4' Co1 87.7(18) . .
C8 O3' Co1 111(2) . .
C14 O5 C14 118.8(6) . 2_656
C9 N1 C11 105.4(5) . .
C9 N1 Co1 129.6(4) . .
C11 N1 Co1 125.0(4) . .
C9 N2 C10 104.2(5) . .
C9 N2 C12 128.2(5) . .
C10 N2 C12 127.6(5) . .
C20 N3 C18 106.1(5) . .
C20 N3 C16 127.2(5) . .
C18 N3 C16 126.7(5) . .
C20 N4 C19 104.7(5) . .
C20 N4 Co2 132.2(4) . .
C19 N4 Co2 122.7(4) . .
O1 C1 O2 119.5(6) . .
O1 C1 C2 119.5(6) . .
O2 C1 C2 121.0(7) . .
O1 C1 Co2 62.3(4) . 1_465
O2 C1 Co2 57.3(4) . 1_465
C2 C1 Co2 176.2(5) . 1_465
C3 C2 C7 110.8(7) . .
C3 C2 C1 112.2(6) . .
C7 C2 C1 110.7(6) . .
C3 C2 H2 107.7 . .
C7 C2 H2 107.7 . .
C1 C2 H2 107.7 . .
C2 C3 C4 112.8(7) . .
C2 C3 H3A 109.0 . .
C4 C3 H3A 109.0 . .
C2 C3 H3B 109.0 . .
C4 C3 H3B 109.0 . .
H3A C3 H3B 107.8 . .
C5 C4 C3 111.3(7) . .
C5 C4 H4A 109.4 . .
C3 C4 H4A 109.4 . .
C5 C4 H4B 109.4 . .
C3 C4 H4B 109.4 . .
H4A C4 H4B 108.0 . .
C6 C5 C4 111.0(7) . .
C6 C5 C8 111.2(7) . .
C4 C5 C8 111.8(7) . .
C6 C5 H5 107.5 . .
C4 C5 H5 107.5 . .
C8 C5 H5 107.5 . .
C5 C6 C7 112.5(6) . .
C5 C6 H6A 109.1 . .
C7 C6 H6A 109.1 . .
C5 C6 H6B 109.1 . .
C7 C6 H6B 109.1 . .
H6A C6 H6B 107.8 . .
C2 C7 C6 110.7(7) . .
C2 C7 H7A 109.5 . .
C6 C7 H7A 109.5 . .
C2 C7 H7B 109.5 . .
C6 C7 H7B 109.5 . .
H7A C7 H7B 108.1 . .
O3' C8 O4 80(2) . .
O3' C8 O3 48.4(19) . .
O4 C8 O3 123.6(12) . .
O3' C8 C5 145.3(17) . .
O4 C8 C5 120.1(10) . .
O3 C8 C5 115.9(13) . .
O3' C8 O4' 104.0(18) . .
O4 C8 O4' 39.0(18) . .
O3 C8 O4' 124.4(14) . .
C5 C8 O4' 108.9(13) . .
N1 C9 N2 112.5(5) . .
N1 C9 H9 123.7 . .
N2 C9 H9 123.7 . .
C11 C10 N2 109.9(7) . .
C11 C10 H10 125.1 . .
N2 C10 H10 125.1 . .
C10 C11 N1 108.0(6) . .
C10 C11 H11 126.0 . .
N1 C11 H11 126.0 . .
C17 C12 C13 121.4(5) . .
C17 C12 N2 118.4(5) . .
C13 C12 N2 120.2(5) . .
C12 C13 C14 118.9(5) . .
C12 C13 H13 120.5 . .
C14 C13 H13 120.5 . .
O5 C14 C13 117.3(5) . .
O5 C14 C15 122.0(5) . .
C13 C14 C15 120.7(5) . .
C16 C15 C14 118.9(5) . .
C16 C15 H15 120.5 . .
C14 C15 H15 120.5 . .
C15 C16 C17 121.5(6) . .
C15 C16 N3 119.8(5) . .
C17 C16 N3 118.6(5) . .
C12 C17 C16 118.6(6) . .
C12 C17 H17 120.7 . .
C16 C17 H17 120.7 . .
C19 C18 N3 107.1(6) . .
C19 C18 H18 126.5 . .
N3 C18 H18 126.5 . .
C18 C19 N4 110.0(6) . .
C18 C19 H19 125.0 . .
N4 C19 H19 125.0 . .
N4 C20 N3 112.2(6) . .
N4 C20 H20 123.9 . .
N3 C20 H20 123.9 . .
H6D O6 H6E 109.5 . .
H8B O8 H8C 109.5 . .

loop_
_geom_bond_atom_site_label_1
_geom_bond_atom_site_label_2
_geom_bond_distance
_geom_bond_site_symmetry_2
O7 H7F 0.8501 .
O7 H7E 0.8499 .
Co1 O4 1.964(8) .
Co1 O4 1.964(8) 2
Co1 N1 2.039(5) 2
Co1 N1 2.039(5) .
Co1 O3' 2.13(2) .
Co1 O3' 2.13(2) 2
Co1 O4' 2.20(4) .
Co1 O4' 2.20(4) 2
Co2 N4 2.065(5) 2_756
Co2 N4 2.065(5) .
Co2 O2 2.106(5) 1_645
Co2 O2 2.106(5) 2_646
Co2 O1 2.215(5) 1_645
Co2 O1 2.215(4) 2_646
Co2 C1 2.501(7) 1_645
Co2 C1 2.501(7) 2_646
O1 C1 1.243(9) .
O1 Co2 2.215(4) 1_465
O2 C1 1.253(8) .
O2 Co2 2.106(5) 1_465
O3 C8 1.313(18) .
O4 C8 1.158(15) .
O4' C8 1.59(3) .
O3' C8 1.00(2) .
O5 C14 1.379(6) .
O5 C14 1.379(6) 2_656
N1 C9 1.310(7) .
N1 C11 1.358(9) .
N2 C9 1.332(7) .
N2 C10 1.346(8) .
N2 C12 1.427(7) .
N3 C20 1.340(7) .
N3 C18 1.365(8) .
N3 C16 1.426(7) .
N4 C20 1.305(7) .
N4 C19 1.380(8) .
C1 C2 1.507(9) .
C1 Co2 2.501(7) 1_465
C2 C3 1.479(10) .
C2 C7 1.497(10) .
C2 H2 0.9800 .
C3 C4 1.535(11) .
C3 H3A 0.9700 .
C3 H3B 0.9700 .
C4 C5 1.508(12) .
C4 H4A 0.9700 .
C4 H4B 0.9700 .
C5 C6 1.491(11) .
C5 C8 1.514(11) .
C5 H5 0.9800 .
C6 C7 1.527(10) .
C6 H6A 0.9700 .
C6 H6B 0.9700 .
C7 H7A 0.9700 .
C7 H7B 0.9700 .
C9 H9 0.9300 .
C10 C11 1.320(9) .
C10 H10 0.9300 .
C11 H11 0.9300 .
C12 C17 1.373(8) .
C12 C13 1.382(8) .
C13 C14 1.386(8) .
C13 H13 0.9300 .
C14 C15 1.388(8) .
C15 C16 1.370(8) .
C15 H15 0.9300 .
C16 C17 1.390(8) .
C17 H17 0.9300 .
C18 C19 1.324(9) .
C18 H18 0.9300 .
C19 H19 0.9300 .
C20 H20 0.9300 .
O6 H6D 0.8500 .
O6 H6E 0.8500 .
O8 H8B 0.8500 .
O8 H8C 0.8499 .

loop_
_geom_torsion_atom_site_label_1
_geom_torsion_atom_site_label_2
_geom_torsion_atom_site_label_3
_geom_torsion_atom_site_label_4
_geom_torsion
_geom_torsion_site_symmetry_1
O4 Co1 O4 C8 -179.9(17) 2
N1 Co1 O4 C8 66.1(13) 2
N1 Co1 O4 C8 -53.7(15) .
O3' Co1 O4 C8 25.1(12) .
O3' Co1 O4 C8 -160.7(10) 2
O4' Co1 O4 C8 -95(2) .
O4' Co1 O4 C8 153(2) 2
O4 Co1 O4' C8 41.4(10) .
O4 Co1 O4' C8 136(3) 2
N1 Co1 O4' C8 10(4) 2
N1 Co1 O4' C8 -101(2) .
O3' Co1 O4' C8 0.2(11) .
O3' Co1 O4' C8 168.2(16) 2
O4' Co1 O4' C8 110(3) 2
O4 Co1 O3' C8 -28.5(18) .
O4 Co1 O3' C8 -60(4) 2
N1 Co1 O3' C8 -175(3) 2
N1 Co1 O3' C8 83(3) .
O3' Co1 O3' C8 -46(3) 2
O4' Co1 O3' C8 0(2) .
O4' Co1 O3' C8 -86(4) 2
O4 Co1 N1 C9 18.6(8) .
O4 Co1 N1 C9 122.4(6) 2
N1 Co1 N1 C9 -114.1(6) 2
O3' Co1 N1 C9 -20.6(9) .
O3' Co1 N1 C9 147.1(13) 2
O4' Co1 N1 C9 36.0(8) .
O4' Co1 N1 C9 139(3) 2
O4 Co1 N1 C11 -163.7(8) .
O4 Co1 N1 C11 -59.9(7) 2
N1 Co1 N1 C11 63.7(6) 2
O3' Co1 N1 C11 157.1(9) .
O3' Co1 N1 C11 -35.1(13) 2
O4' Co1 N1 C11 -146.3(8) .
O4' Co1 N1 C11 -43(3) 2
N4 Co2 N4 C20 -26.6(5) 2_756
O2 Co2 N4 C20 -132.9(6) 1_645
O2 Co2 N4 C20 78.2(6) 2_646
O1 Co2 N4 C20 168.1(6) 1_645
O1 Co2 N4 C20 104.0(8) 2_646
C1 Co2 N4 C20 -163.0(6) 1_645
C1 Co2 N4 C20 85.9(7) 2_646
N4 Co2 N4 C19 161.5(7) 2_756
O2 Co2 N4 C19 55.2(6) 1_645
O2 Co2 N4 C19 -93.7(6) 2_646
O1 Co2 N4 C19 -3.9(6) 1_645
O1 Co2 N4 C19 -68.0(9) 2_646
C1 Co2 N4 C19 25.1(6) 1_645
C1 Co2 N4 C19 -86.1(7) 2_646
Co2 O1 C1 O2 -2.9(6) 1_465
Co2 O1 C1 C2 176.2(6) 1_465
Co2 O2 C1 O1 3.1(7) 1_465
Co2 O2 C1 C2 -176.0(6) 1_465
O1 C1 C2 C3 -86.3(9) .
O2 C1 C2 C3 92.8(9) .
Co2 C1 C2 C3 31(9) 1_465
O1 C1 C2 C7 38.0(10) .
O2 C1 C2 C7 -142.8(7) .
Co2 C1 C2 C7 155(8) 1_465
C7 C2 C3 C4 55.5(11) .
C1 C2 C3 C4 179.7(8) .
C2 C3 C4 C5 -53.6(12) .
C3 C4 C5 C6 52.1(11) .
C3 C4 C5 C8 177.0(8) .
C4 C5 C6 C7 -54.4(11) .
C8 C5 C6 C7 -179.6(9) .
C3 C2 C7 C6 -55.9(10) .
C1 C2 C7 C6 179.0(7) .
C5 C6 C7 C2 56.3(11) .
Co1 O3' C8 O4 31.6(16) .
Co1 O3' C8 O3 -123(3) .
Co1 O3' C8 C5 162(2) .
Co1 O3' C8 O4' 0(2) .
Co1 O4 C8 O3' -35.7(17) .
Co1 O4 C8 O3 -13.3(17) .
Co1 O4 C8 C5 174.5(7) .
Co1 O4 C8 O4' 91.6(16) .
C6 C5 C8 O3' -81(5) .
C4 C5 C8 O3' 154(5) .
C6 C5 C8 O4 38.3(16) .
C4 C5 C8 O4 -86.4(14) .
C6 C5 C8 O3 -134.4(10) .
C4 C5 C8 O3 100.9(12) .
C6 C5 C8 O4' 80(2) .
C4 C5 C8 O4' -45(3) .
Co1 O4' C8 O3' 0(2) .
Co1 O4' C8 O4 -54.3(14) .
Co1 O4' C8 O3 48(2) .
Co1 O4' C8 C5 -169.2(8) .
C11 N1 C9 N2 -1.3(8) .
Co1 N1 C9 N2 176.7(4) .
C10 N2 C9 N1 2.5(8) .
C12 N2 C9 N1 180.0(6) .
C9 N2 C10 C11 -2.6(10) .
C12 N2 C10 C11 179.8(7) .
N2 C10 C11 N1 1.9(11) .
C9 N1 C11 C10 -0.4(9) .
Co1 N1 C11 C10 -178.6(6) .
C9 N2 C12 C17 169.2(6) .
C10 N2 C12 C17 -13.8(10) .
C9 N2 C12 C13 -9.5(9) .
C10 N2 C12 C13 167.5(7) .
C17 C12 C13 C14 0.1(9) .
N2 C12 C13 C14 178.8(5) .
C14 O5 C14 C13 142.8(6) 2_656
C14 O5 C14 C15 -39.0(5) 2_656
C12 C13 C14 O5 179.0(5) .
C12 C13 C14 C15 0.7(9) .
O5 C14 C15 C16 -179.4(5) .
C13 C14 C15 C16 -1.3(9) .
C14 C15 C16 C17 1.1(10) .
C14 C15 C16 N3 -175.2(5) .
C20 N3 C16 C15 -31.9(10) .
C18 N3 C16 C15 144.6(7) .
C20 N3 C16 C17 151.8(6) .
C18 N3 C16 C17 -31.7(10) .
C13 C12 C17 C16 -0.3(9) .
N2 C12 C17 C16 -179.0(6) .
C15 C16 C17 C12 -0.3(9) .
N3 C16 C17 C12 176.0(5) .
C20 N3 C18 C19 -0.3(9) .
C16 N3 C18 C19 -177.4(7) .
N3 C18 C19 N4 0.3(10) .
C20 N4 C19 C18 -0.2(9) .
Co2 N4 C19 C18 173.6(6) .
C19 N4 C20 N3 0.0(8) .
Co2 N4 C20 N3 -173.0(5) .
C18 N3 C20 N4 0.2(8) .
C16 N3 C20 N4 177.3(6) .
